data_7204377
loop_
_publ_author_name
'Yoshitake, Yasuyuki'
'Misaka, Junichi'
'Setoguchi, Koji'
'Abe, Masaki'
'Kawaji, Tomohiro'
'Eto, Masashi'
'Harano, Kazunobu'

_publ_section_title
;
 Non-hydroxylic clathrate hosts of [4 + 2]\p cycloadducts of
 phencyclone and N-arylmaleimides: recognition of aromatic guests
;
_journal_coden_ASTM JCSPGI
_journal_issue 9
_journal_name_full 'Journal of the Chemical Society, Perkin Transactions 2'
_journal_page_first 1611
_journal_page_last 1619
_journal_paper_doi 10.1039/b201915a
_journal_year 2002
_chemical_formula_moiety 'C40 H27 N O3 '
_chemical_formula_sum 'C40 H27 N O3'
_chemical_formula_weight 569.66
_space_group_IT_number 2
_symmetry_cell_setting triclinic
_symmetry_Int_Tables_number 2
_symmetry_space_group_name_Hall '-P 1'
_symmetry_space_group_name_H-M 'P -1'
_audit_creation_date 'Sat Jun  8 11:43:49 2002'
_audit_creation_method 'by teXsan'
_cell_angle_alpha 90.09(2)
_cell_angle_beta 100.01(2)
_cell_angle_gamma 77.15(2)
_cell_formula_units_Z 2
_cell_length_a 11.667(3)
_cell_length_b 14.264(3)
_cell_length_c 9.053(2)
_cell_measurement_reflns_used 25
_cell_measurement_temperature 293.2
_cell_measurement_theta_max 19.4
_cell_measurement_theta_min 16.2
_cell_volume 1445.4(6)
_computing_cell_refinement 'MSC/AFC Diffractometer Control'
_computing_data_collection 'MSC/AFC Diffractometer Control'
_computing_data_reduction 'teXsan Ver. 1.11'
_computing_publication_material 'teXsan Ver. 1.11'
_computing_structure_refinement 'teXsan Ver. 1.10'
_computing_structure_solution SAPI91
_diffrn_measured_fraction_theta_full 1.0001
_diffrn_measured_fraction_theta_max 1.0001
_diffrn_measurement_device_type 'Rigaku AFC7R'
_diffrn_measurement_method \w-2\q
_diffrn_radiation_type 'Mo K\a'
_diffrn_radiation_wavelength 0.7107
_diffrn_reflns_av_R_equivalents 0.012
_diffrn_reflns_limit_h_max 15
_diffrn_reflns_limit_h_min 0
_diffrn_reflns_limit_k_max 18
_diffrn_reflns_limit_k_min -18
_diffrn_reflns_limit_l_max 11
_diffrn_reflns_limit_l_min -11
_diffrn_reflns_number 6963
_diffrn_reflns_theta_full 27.50
_diffrn_reflns_theta_max 27.50
_diffrn_standards_decay_% 0.23
_diffrn_standards_interval_count 150
_diffrn_standards_number 3
_exptl_absorpt_coefficient_mu 0.082
_exptl_absorpt_correction_type none
_exptl_crystal_colour colorless
_exptl_crystal_density_diffrn 1.309
_exptl_crystal_density_method 'not measured'
_exptl_crystal_description prismatic
_exptl_crystal_size_max 0.300
_exptl_crystal_size_mid 0.200
_exptl_crystal_size_min 0.200
_refine_diff_density_max 0.20
_refine_diff_density_min -0.23
_refine_ls_extinction_method none
_refine_ls_goodness_of_fit_ref 1.282
_refine_ls_number_parameters 477
_refine_ls_number_reflns 3632
_refine_ls_R_factor_gt 0.0524
_refine_ls_shift/su_max 0.1960
_refine_ls_structure_factor_coef F
_refine_ls_weighting_details 'w = 1/[\s^2^(Fo) + 0.00181|Fo|^2^]'
_refine_ls_weighting_scheme calc
_refine_ls_wR_factor_ref 0.0750
_reflns_number_gt 3632
_reflns_number_total 6630
_reflns_threshold_expression F^2^>3.0\s(F^2^)
_cod_data_source_file b201915a.txt
_cod_data_source_block phencyclone_m-MeNPMA_host_
_cod_original_cell_volume 1445.5(6)
_cod_original_sg_symbol_H-M 'P -1         '
_cod_original_formula_sum 'C40 H27 N O3 '
_cod_database_code 7204377

loop_
_symmetry_equiv_pos_as_xyz
x,y,z
-x,-y,-z

loop_
_atom_site_label
_atom_site_type_symbol
_atom_site_fract_x
_atom_site_fract_y
_atom_site_fract_z
_atom_site_U_iso_or_equiv
_atom_site_adp_type
_atom_site_occupancy
_atom_site_calc_flag
_atom_site_refinement_flags
_atom_site_disorder_assembly
_atom_site_disorder_group
O8 O 0.5978(2) 0.0043(1) 1.3204(2) 0.0508(6) Uani 1.00 d . . .
O34 O 0.1671(2) 0.2642(2) 1.3376(3) 0.0644(7) Uani 1.00 d . . .
O37 O 0.4835(2) 0.4023(1) 1.3476(3) 0.0634(7) Uani 1.00 d . . .
N35 N 0.3090(2) 0.3510(2) 1.3283(3) 0.0459(7) Uani 1.00 d . . .
C1 C 0.3905(2) 0.1067(2) 1.2742(3) 0.0337(6) Uani 1.00 d . . .
C2 C 0.3717(2) 0.1604(2) 1.1211(3) 0.0336(6) Uani 1.00 d . . .
C3 C 0.4630(2) 0.2055(2) 1.1196(3) 0.0349(6) Uani 1.00 d . . .
C4 C 0.5522(2) 0.1819(2) 1.2680(3) 0.0357(6) Uani 1.00 d . . .
C5 C 0.4867(2) 0.2331(2) 1.3942(3) 0.0382(7) Uani 1.00 d . . .
C6 C 0.3795(2) 0.1862(2) 1.3941(3) 0.0369(7) Uani 1.00 d . . .
C7 C 0.5290(2) 0.0801(2) 1.2945(3) 0.0366(7) Uani 1.00 d . . .
C9 C 0.3328(2) 0.0238(2) 1.2888(3) 0.0370(7) Uani 1.00 d . . .
C10 C 0.3675(3) -0.0595(2) 1.2118(3) 0.0454(8) Uani 1.00 d . . .
C11 C 0.3127(3) -0.1358(2) 1.2180(4) 0.0552(9) Uani 1.00 d . . .
C12 C 0.2227(3) -0.1298(2) 1.3010(4) 0.0551(9) Uani 1.00 d . . .
C13 C 0.1890(3) -0.0488(2) 1.3801(4) 0.0550(10) Uani 1.00 d . . .
C14 C 0.2437(3) 0.0280(2) 1.3738(3) 0.0444(8) Uani 1.00 d . . .
C15 C 0.6806(2) 0.1852(2) 1.2730(3) 0.0410(7) Uani 1.00 d . . .
C16 C 0.7356(3) 0.2483(2) 1.3596(3) 0.0504(9) Uani 1.00 d . . .
C17 C 0.8542(3) 0.2481(3) 1.3578(4) 0.063(1) Uani 1.00 d . . .
C18 C 0.9183(3) 0.1857(3) 1.2716(5) 0.074(1) Uani 1.00 d . . .
C19 C 0.8652(3) 0.1231(3) 1.1845(5) 0.075(1) Uani 1.00 d . . .
C20 C 0.7470(3) 0.1225(2) 1.1860(4) 0.0552(9) Uani 1.00 d . . .
C21 C 0.2758(2) 0.1669(2) 0.9946(3) 0.0349(6) Uani 1.00 d . . .
C22 C 0.1765(3) 0.1255(2) 0.9950(3) 0.0467(8) Uani 1.00 d . . .
C23 C 0.0923(3) 0.1284(2) 0.8679(4) 0.0538(9) Uani 1.00 d . . .
C24 C 0.1040(3) 0.1723(2) 0.7360(4) 0.0538(9) Uani 1.00 d . . .
C25 C 0.1958(3) 0.2171(2) 0.7342(3) 0.0472(8) Uani 1.00 d . . .
C26 C 0.2828(2) 0.2185(2) 0.8638(3) 0.0372(7) Uani 1.00 d . . .
C27 C 0.3748(3) 0.2733(2) 0.8674(3) 0.0402(7) Uani 1.00 d . . .
C28 C 0.3738(3) 0.3366(2) 0.7467(3) 0.0541(9) Uani 1.00 d . . .
C29 C 0.4544(3) 0.3939(2) 0.7547(4) 0.060(1) Uani 1.00 d . . .
C30 C 0.5394(3) 0.3915(2) 0.8829(4) 0.0566(10) Uani 1.00 d . . .
C31 C 0.5440(3) 0.3305(2) 1.0023(3) 0.0463(8) Uani 1.00 d . . .
C32 C 0.4638(2) 0.2694(2) 0.9967(3) 0.0371(7) Uani 1.00 d . . .
C33 C 0.2700(3) 0.2678(2) 1.3514(3) 0.0434(8) Uani 1.00 d . . .
C36 C 0.4322(3) 0.3387(2) 1.3563(3) 0.0434(8) Uani 1.00 d . . .
C38 C 0.2296(3) 0.4404(2) 1.2665(4) 0.0614(9) Uani 1.00 d . . .
C39 C 0.1741(7) 0.5032(4) 1.3566(6) 0.191(3) Uani 1.00 d . . .
C40 C 0.0981(10) 0.5868(5) 1.2893(9) 0.272(4) Uani 1.00 d . . .
C41 C 0.0816(6) 0.6061(3) 1.1419(9) 0.160(2) Uani 1.00 d . . .
C42 C 0.1377(4) 0.5431(3) 1.0494(6) 0.088(1) Uani 1.00 d . . .
C43 C 0.2118(3) 0.4587(2) 1.1172(4) 0.066(1) Uani 1.00 d . . .
C44 C 0.1185(6) 0.5630(6) 0.8858(8) 0.174(3) Uani 1.00 d . . .
H1 H 0.542(3) 0.224(2) 1.489(3) 0.054(8) Uiso 1.00 calc . . .
H2 H 0.376(2) 0.162(2) 1.492(3) 0.040(7) Uiso 1.00 calc . . .
H3 H 0.442(3) -0.063(2) 1.152(4) 0.073(9) Uiso 1.00 calc . . .
H4 H 0.336(3) -0.195(3) 1.158(4) 0.09(1) Uiso 1.00 calc . . .
H5 H 0.182(3) -0.182(2) 1.307(4) 0.069(9) Uiso 1.00 calc . . .
H6 H 0.133(3) -0.044(3) 1.441(4) 0.070(10) Uiso 1.00 calc . . .
H7 H 0.214(2) 0.083(2) 1.428(3) 0.038(7) Uiso 1.00 calc . . .
H8 H 0.691(3) 0.292(2) 1.420(3) 0.048(8) Uiso 1.00 calc . . .
H9 H 0.885(3) 0.300(3) 1.411(4) 0.08(1) Uiso 1.00 calc . . .
H10 H 1.003(4) 0.184(3) 1.271(5) 0.11(1) Uiso 1.00 calc . . .
H11 H 0.907(4) 0.083(3) 1.111(5) 0.11(1) Uiso 1.00 calc . . .
H12 H 0.707(3) 0.082(2) 1.124(4) 0.061(9) Uiso 1.00 calc . . .
H13 H 0.164(2) 0.092(2) 1.093(3) 0.050(8) Uiso 1.00 calc . . .
H14 H 0.026(3) 0.099(3) 0.874(4) 0.074(10) Uiso 1.00 calc . . .
H15 H 0.042(3) 0.174(3) 0.648(4) 0.08(1) Uiso 1.00 calc . . .
H16 H 0.199(3) 0.252(2) 0.642(4) 0.057(8) Uiso 1.00 calc . . .
H17 H 0.314(3) 0.342(3) 0.660(4) 0.071(10) Uiso 1.00 calc . . .
H18 H 0.455(3) 0.437(3) 0.667(4) 0.08(1) Uiso 1.00 calc . . .
H19 H 0.594(3) 0.432(2) 0.895(3) 0.053(8) Uiso 1.00 calc . . .
H20 H 0.604(3) 0.327(2) 1.090(4) 0.054(8) Uiso 1.00 calc . . .
H21 H 0.1870 0.4906 1.4644 0.1267 Uiso 1.00 calc . . .
H22 H 0.0600 0.6343 1.3524 0.1267 Uiso 1.00 calc . . .
H23 H 0.0285 0.6649 1.1029 0.1267 Uiso 1.00 calc . . .
H24 H 0.2515 0.4123 1.0555 0.0780 Uiso 1.00 calc . . .
H25 H 0.1434 0.6194 0.8562 0.1267 Uiso 1.00 calc . . .
H26 H 0.1655 0.5093 0.8345 0.1267 Uiso 1.00 calc . . .
H27 H 0.0371 0.5690 0.8350 0.1267 Uiso 1.00 calc . . .

loop_
_atom_site_aniso_label
_atom_site_aniso_U_11
_atom_site_aniso_U_22
_atom_site_aniso_U_33
_atom_site_aniso_U_12
_atom_site_aniso_U_13
_atom_site_aniso_U_23
O8 0.045(1) 0.037(1) 0.064(1) -0.0022(8) -0.0015(9) 0.0075(9)
O34 0.043(1) 0.054(1) 0.092(2) -0.006(1) 0.009(1) -0.001(1)
O37 0.075(2) 0.037(1) 0.083(2) -0.021(1) 0.016(1) -0.003(1)
N35 0.054(1) 0.031(1) 0.048(1) -0.003(1) 0.005(1) 0.0021(10)
C1 0.036(1) 0.030(1) 0.033(1) -0.0066(10) 0.002(1) 0.0052(9)
C2 0.037(1) 0.029(1) 0.033(1) -0.005(1) 0.005(1) 0.0040(9)
C3 0.037(1) 0.033(1) 0.033(1) -0.006(1) 0.004(1) 0.0001(10)
C4 0.036(1) 0.034(1) 0.035(1) -0.009(1) 0.002(1) 0.003(1)
C5 0.045(1) 0.034(1) 0.033(1) -0.009(1) 0.001(1) 0.002(1)
C6 0.043(1) 0.034(1) 0.032(1) -0.007(1) 0.005(1) 0.004(1)
C7 0.038(1) 0.036(1) 0.035(1) -0.009(1) 0.001(1) 0.004(1)
C9 0.038(1) 0.036(1) 0.035(1) -0.008(1) 0.000(1) 0.008(1)
C10 0.051(2) 0.040(1) 0.048(2) -0.014(1) 0.011(1) -0.002(1)
C11 0.066(2) 0.041(2) 0.060(2) -0.019(1) 0.006(2) 0.001(1)
C12 0.061(2) 0.047(2) 0.060(2) -0.026(2) -0.001(2) 0.014(1)
C13 0.052(2) 0.064(2) 0.054(2) -0.023(2) 0.010(2) 0.010(2)
C14 0.046(2) 0.043(2) 0.045(2) -0.012(1) 0.008(1) 0.005(1)
C15 0.037(1) 0.041(1) 0.043(1) -0.011(1) -0.001(1) 0.009(1)
C16 0.051(2) 0.052(2) 0.047(2) -0.018(1) -0.002(1) 0.004(1)
C17 0.057(2) 0.066(2) 0.067(2) -0.033(2) -0.012(2) 0.013(2)
C18 0.039(2) 0.071(2) 0.113(3) -0.018(2) 0.004(2) 0.019(2)
C19 0.046(2) 0.070(2) 0.113(3) -0.012(2) 0.025(2) -0.002(2)
C20 0.045(2) 0.056(2) 0.067(2) -0.015(1) 0.011(2) -0.008(2)
C21 0.037(1) 0.030(1) 0.035(1) -0.004(1) 0.004(1) 0.0005(10)
C22 0.046(2) 0.044(2) 0.046(2) -0.010(1) -0.003(1) 0.008(1)
C23 0.045(2) 0.053(2) 0.059(2) -0.016(1) -0.009(1) 0.005(1)
C24 0.047(2) 0.059(2) 0.047(2) -0.007(1) -0.008(1) -0.003(1)
C25 0.051(2) 0.052(2) 0.032(1) -0.002(1) 0.002(1) 0.002(1)
C26 0.041(1) 0.034(1) 0.033(1) -0.002(1) 0.004(1) -0.001(1)
C27 0.052(2) 0.033(1) 0.033(1) -0.004(1) 0.010(1) 0.001(1)
C28 0.074(2) 0.051(2) 0.037(2) -0.015(2) 0.007(1) 0.007(1)
C29 0.090(3) 0.048(2) 0.047(2) -0.024(2) 0.019(2) 0.011(1)
C30 0.076(2) 0.046(2) 0.055(2) -0.026(2) 0.015(2) 0.006(1)
C31 0.055(2) 0.041(1) 0.045(2) -0.017(1) 0.009(1) 0.003(1)
C32 0.042(1) 0.034(1) 0.035(1) -0.006(1) 0.011(1) 0.002(1)
C33 0.047(2) 0.040(1) 0.042(2) -0.006(1) 0.008(1) -0.003(1)
C36 0.058(2) 0.037(1) 0.036(1) -0.012(1) 0.008(1) -0.002(1)
C38 0.068(2) 0.033(1) 0.068(2) 0.004(1) -0.011(2) -0.005(1)
C39 0.263(8) 0.120(4) 0.083(3) 0.119(5) -0.047(4) -0.046(3)
C40 0.38(1) 0.126(5) 0.148(6) 0.173(7) -0.107(7) -0.078(5)
C41 0.185(6) 0.047(2) 0.175(6) 0.043(3) -0.081(5) -0.012(3)
C42 0.071(2) 0.065(2) 0.120(4) -0.016(2) -0.010(2) 0.045(2)
C43 0.059(2) 0.056(2) 0.081(2) -0.006(2) 0.012(2) 0.025(2)
C44 0.121(5) 0.209(7) 0.163(6) 0.024(5) 0.022(4) 0.144(6)

loop_
_atom_type_symbol
_atom_type_description
_atom_type_scat_dispersion_real
_atom_type_scat_dispersion_imag
_atom_type_scat_source
C C 0.003 0.002
;International Tables for Crystallography
(1992, Vol. C, Tables 4.2.6.8 and 6.1.1.1)
;
H H 0.000 0.000
;International Tables for Crystallography
(1992, Vol. C, Table 6.1.1.2)
;
O O 0.011 0.006
;International Tables for Crystallography
(1992, Vol. C, Tables 4.2.6.8 and 6.1.1.1)
;
N N 0.006 0.003
;International Tables for Crystallography
(1992, Vol. C, Tables 4.2.6.8 and 6.1.1.1)
;

loop_
_geom_angle_atom_site_label_1
_geom_angle_atom_site_label_2
_geom_angle_atom_site_label_3
_geom_angle
_geom_angle_site_symmetry_1
_geom_angle_site_symmetry_2
_geom_angle_site_symmetry_3
_geom_angle_publ_flag
C(33) N(35) C(36) 114.1(2) . . . yes
C(33) N(35) C(38) 123.3(3) . . . yes
C(36) N(35) C(38) 122.3(2) . . . yes
C(2) C(1) C(6) 106.2(2) . . . yes
C(2) C(1) C(7) 95.1(2) . . . yes
C(2) C(1) C(9) 120.0(2) . . . yes
C(6) C(1) C(7) 97.6(2) . . . yes
C(6) C(1) C(9) 118.2(2) . . . yes
C(7) C(1) C(9) 115.3(2) . . . yes
C(1) C(2) C(3) 109.0(2) . . . yes
C(1) C(2) C(21) 128.9(2) . . . yes
C(3) C(2) C(21) 122.1(2) . . . yes
C(2) C(3) C(4) 109.4(2) . . . yes
C(2) C(3) C(32) 121.7(2) . . . yes
C(4) C(3) C(32) 128.8(2) . . . yes
C(3) C(4) C(5) 106.6(2) . . . yes
C(3) C(4) C(7) 95.7(2) . . . yes
C(3) C(4) C(15) 119.7(2) . . . yes
C(5) C(4) C(7) 96.7(2) . . . yes
C(5) C(4) C(15) 118.2(2) . . . yes
C(7) C(4) C(15) 115.5(2) . . . yes
C(4) C(5) C(6) 104.9(2) . . . yes
C(4) C(5) C(36) 112.5(2) . . . yes
C(4) C(5) H(1) 108(1) . . . no
C(6) C(5) C(36) 105.2(2) . . . yes
C(6) C(5) H(1) 113(1) . . . no
C(36) C(5) H(1) 111(1) . . . no
C(1) C(6) C(5) 105.8(2) . . . yes
C(1) C(6) C(33) 113.2(2) . . . yes
C(1) C(6) H(2) 113(1) . . . no
C(5) C(6) C(33) 104.8(2) . . . yes
C(5) C(6) H(2) 112(1) . . . no
C(33) C(6) H(2) 106(1) . . . no
O(8) C(7) C(1) 130.6(2) . . . yes
O(8) C(7) C(4) 129.9(2) . . . yes
C(1) C(7) C(4) 99.5(2) . . . yes
C(1) C(9) C(10) 119.1(2) . . . yes
C(1) C(9) C(14) 122.2(2) . . . yes
C(10) C(9) C(14) 118.6(3) . . . yes
C(9) C(10) C(11) 120.6(3) . . . yes
C(9) C(10) H(3) 116(1) . . . no
C(11) C(10) H(3) 122(1) . . . no
C(10) C(11) C(12) 120.0(3) . . . yes
C(10) C(11) H(4) 119(2) . . . no
C(12) C(11) H(4) 120(2) . . . no
C(11) C(12) C(13) 120.0(3) . . . yes
C(11) C(12) H(5) 121(2) . . . no
C(13) C(12) H(5) 118(2) . . . no
C(12) C(13) C(14) 120.0(3) . . . yes
C(12) C(13) H(6) 122(2) . . . no
C(14) C(13) H(6) 117(2) . . . no
C(9) C(14) C(13) 120.6(3) . . . yes
C(9) C(14) H(7) 123(1) . . . no
C(13) C(14) H(7) 115(1) . . . no
C(4) C(15) C(16) 123.1(3) . . . yes
C(4) C(15) C(20) 118.5(3) . . . yes
C(16) C(15) C(20) 118.4(3) . . . yes
C(15) C(16) C(17) 120.1(3) . . . yes
C(15) C(16) H(8) 118(1) . . . no
C(17) C(16) H(8) 120(1) . . . no
C(16) C(17) C(18) 120.6(3) . . . yes
C(16) C(17) H(9) 115(2) . . . no
C(18) C(17) H(9) 123(2) . . . no
C(17) C(18) C(19) 120.1(3) . . . yes
C(17) C(18) H(10) 120(2) . . . no
C(19) C(18) H(10) 118(2) . . . no
C(18) C(19) C(20) 119.6(4) . . . yes
C(18) C(19) H(11) 121(2) . . . no
C(20) C(19) H(11) 118(2) . . . no
C(15) C(20) C(19) 121.1(3) . . . yes
C(15) C(20) H(12) 117(2) . . . no
C(19) C(20) H(12) 121(2) . . . no
C(2) C(21) C(22) 123.7(2) . . . yes
C(2) C(21) C(26) 117.3(2) . . . yes
C(22) C(21) C(26) 119.1(2) . . . yes
C(21) C(22) C(23) 120.9(3) . . . yes
C(21) C(22) H(13) 121(1) . . . no
C(23) C(22) H(13) 117(1) . . . no
C(22) C(23) C(24) 120.0(3) . . . yes
C(22) C(23) H(14) 117(2) . . . no
C(24) C(23) H(14) 122(2) . . . no
C(23) C(24) C(25) 120.3(3) . . . yes
C(23) C(24) H(15) 118(2) . . . no
C(25) C(24) H(15) 121(2) . . . no
C(24) C(25) C(26) 121.6(3) . . . yes
C(24) C(25) H(16) 118(1) . . . no
C(26) C(25) H(16) 119(1) . . . no
C(21) C(26) C(25) 117.7(3) . . . yes
C(21) C(26) C(27) 120.1(2) . . . yes
C(25) C(26) C(27) 122.2(2) . . . yes
C(26) C(27) C(28) 121.4(3) . . . yes
C(26) C(27) C(32) 120.6(2) . . . yes
C(28) C(27) C(32) 117.8(3) . . . yes
C(27) C(28) C(29) 121.6(3) . . . yes
C(27) C(28) H(17) 119(2) . . . no
C(29) C(28) H(17) 118(2) . . . no
C(28) C(29) C(30) 120.4(3) . . . yes
C(28) C(29) H(18) 121(2) . . . no
C(30) C(29) H(18) 118(2) . . . no
C(29) C(30) C(31) 119.9(3) . . . yes
C(29) C(30) H(19) 122(1) . . . no
C(31) C(30) H(19) 117(1) . . . no
C(30) C(31) C(32) 121.1(3) . . . yes
C(30) C(31) H(20) 120(1) . . . no
C(32) C(31) H(20) 118(1) . . . no
C(3) C(32) C(27) 117.3(2) . . . yes
C(3) C(32) C(31) 123.4(2) . . . yes
C(27) C(32) C(31) 119.1(2) . . . yes
O(34) C(33) N(35) 124.2(3) . . . yes
O(34) C(33) C(6) 127.9(3) . . . yes
N(35) C(33) C(6) 107.9(2) . . . yes
O(37) C(36) N(35) 124.4(3) . . . yes
O(37) C(36) C(5) 127.7(3) . . . yes
N(35) C(36) C(5) 107.9(2) . . . yes
N(35) C(38) C(39) 120.4(3) . . . yes
N(35) C(38) C(43) 118.6(3) . . . yes
C(39) C(38) C(43) 121.1(3) . . . yes
C(38) C(39) C(40) 117.2(5) . . . yes
C(38) C(39) H(21) 121.4 . . . no
C(40) C(39) H(21) 121.4 . . . no
C(39) C(40) C(41) 122.1(6) . . . yes
C(39) C(40) H(22) 118.6 . . . no
C(41) C(40) H(22) 119.2 . . . no
C(40) C(41) C(42) 121.2(4) . . . yes
C(40) C(41) H(23) 117.9 . . . no
C(42) C(41) H(23) 120.9 . . . no
C(41) C(42) C(43) 116.3(4) . . . yes
C(41) C(42) C(44) 121.7(5) . . . yes
C(43) C(42) C(44) 122.0(5) . . . yes
C(38) C(43) C(42) 122.0(4) . . . yes
C(38) C(43) H(24) 119.4 . . . no
C(42) C(43) H(24) 118.6 . . . no
C(42) C(44) H(25) 115.1 . . . no
C(42) C(44) H(26) 111.4 . . . no
C(42) C(44) H(27) 114.5 . . . no
H(25) C(44) H(26) 104.0 . . . no
H(25) C(44) H(27) 106.8 . . . no
H(26) C(44) H(27) 104.0 . . . no

loop_
_geom_bond_atom_site_label_1
_geom_bond_atom_site_label_2
_geom_bond_distance
_geom_bond_site_symmetry_1
_geom_bond_site_symmetry_2
_geom_bond_publ_flag
O8 C7 1.190(3) . . yes
O34 C33 1.198(3) . . yes
O37 C36 1.203(3) . . yes
N35 C33 1.390(4) . . yes
N35 C36 1.386(4) . . yes
N35 C38 1.448(3) . . yes
C1 C2 1.543(3) . . yes
C1 C6 1.568(4) . . yes
C1 C7 1.553(3) . . yes
C1 C9 1.502(3) . . yes
C2 C3 1.363(3) . . yes
C2 C21 1.443(3) . . yes
C3 C4 1.536(3) . . yes
C3 C32 1.441(3) . . yes
C4 C5 1.574(4) . . yes
C4 C7 1.562(3) . . yes
C4 C15 1.502(4) . . yes
C5 C6 1.544(4) . . yes
C5 C36 1.513(4) . . yes
C6 C33 1.518(4) . . yes
C9 C10 1.395(4) . . yes
C9 C14 1.388(4) . . yes
C10 C11 1.386(4) . . yes
C11 C12 1.382(5) . . yes
C12 C13 1.377(5) . . yes
C13 C14 1.391(4) . . yes
C15 C16 1.384(4) . . yes
C15 C20 1.386(4) . . yes
C16 C17 1.386(5) . . yes
C17 C18 1.366(6) . . yes
C18 C19 1.369(6) . . yes
C19 C20 1.384(5) . . yes
C21 C22 1.413(4) . . yes
C21 C26 1.419(3) . . yes
C22 C23 1.371(4) . . yes
C23 C24 1.390(4) . . yes
C24 C25 1.367(4) . . yes
C25 C26 1.415(4) . . yes
C26 C27 1.457(4) . . yes
C27 C28 1.416(4) . . yes
C27 C32 1.415(4) . . yes
C28 C29 1.370(5) . . yes
C29 C30 1.383(5) . . yes
C30 C31 1.375(4) . . yes
C31 C32 1.409(4) . . yes
C38 C39 1.345(6) . . yes
C38 C43 1.348(5) . . yes
C39 C40 1.388(7) . . yes
C40 C41 1.335(10) . . yes
C41 C42 1.365(8) . . yes
C42 C43 1.390(4) . . yes
C42 C44 1.477(8) . . yes

loop_
_geom_contact_atom_site_label_1
_geom_contact_atom_site_label_2
_geom_contact_distance
_geom_contact_site_symmetry_1
_geom_contact_site_symmetry_2
_geom_contact_publ_flag
O8 C14 3.024(3) . 2_658 ?
O8 C9 3.493(3) . 2_658 ?
O8 C13 3.506(4) . 2_658 ?
O34 C18 3.299(4) . 1_455 ?
O34 C25 3.598(4) . 1_556 ?
O37 C29 3.318(4) . 2_667 ?
O37 C30 3.543(4) . 2_667 ?
C11 C20 3.600(5) . 2_657 ?
C12 C16 3.415(4) . 2_658 ?
C13 C16 3.552(4) . 2_658 ?
C17 C44 3.587(6) . 2_667 ?
C19 C23 3.553(5) . 2_657 ?

loop_
_cod_changelog_entry_id
_cod_changelog_entry_author
_cod_changelog_entry_date
_cod_changelog_entry_text
1 'Vaitkus, Antanas' 2022-05-06T19:50:00+03:00 'Updated bibliographic information.'
